data_4034324
loop_
_publ_author_name
'Liu, Zhan-Jiang'
'Huang, Pei-Qiang'

_publ_section_title
;
 Biomimetic Enantioselective Total Synthesis of (-)-Robustanoids A and B
 and Analogues.
;
_journal_issue 9
_journal_name_full 'The Journal of organic chemistry'
_journal_page_first 5627
_journal_page_last 5634
_journal_paper_doi 10.1021/acs.joc.9b00573
_journal_volume 84
_journal_year 2019
_chemical_formula_moiety 'C22 H18 N2 O6, C H4 O'
_chemical_formula_sum 'C23 H22 N2 O7'
_chemical_formula_weight 438.4
_space_group_crystal_system monoclinic
_space_group_IT_number 15
_space_group_name_Hall '-C 2yc'
_space_group_name_H-M_alt 'C 1 2/c 1'
_symmetry_Int_Tables_number 15
_atom_sites_solution_primary direct
_audit_creation_date 2018-05-14
_audit_creation_method
;
Olex2 1.2
(compiled 2018.04.26 svn.r3504 for OlexSys, GUI svn.r5492)
;
_cell_angle_alpha 90
_cell_angle_beta 115.469(2)
_cell_angle_gamma 90
_cell_formula_units_Z 8
_cell_length_a 21.012(3)
_cell_length_b 9.2910(15)
_cell_length_c 22.808(4)
_cell_measurement_reflns_used 9401
_cell_measurement_temperature 203
_cell_measurement_theta_max 28.70
_cell_measurement_theta_min 2.21
_cell_volume 4019.9(11)
_computing_cell_refinement 'SAINT v6.28A (Bruker, 2002)'
_computing_data_reduction 'SAINT v6.28A (Bruker, 2002)'
_computing_molecular_graphics 'Olex2 (Dolomanov et al., 2009)'
_computing_publication_material 'Olex2 (Dolomanov et al., 2009)'
_computing_structure_refinement 'olex2.refine (Bourhis et al., 2015)'
_computing_structure_solution 'ShelXS (Sheldrick, 2008)'
_diffrn_ambient_temperature 203
_diffrn_measured_fraction_theta_full 0.9966
_diffrn_measured_fraction_theta_max 0.9966
_diffrn_measurement_device_type 'CCD area detector'
_diffrn_measurement_method 'phi and omega scans'
_diffrn_radiation_monochromator graphite
_diffrn_radiation_type 'Mo K\a'
_diffrn_radiation_wavelength 0.71073
_diffrn_reflns_av_R_equivalents 0.0293
_diffrn_reflns_av_unetI/netI 0.0290
_diffrn_reflns_limit_h_max 28
_diffrn_reflns_limit_h_min -28
_diffrn_reflns_limit_k_max 12
_diffrn_reflns_limit_k_min -11
_diffrn_reflns_limit_l_max 29
_diffrn_reflns_limit_l_min -30
_diffrn_reflns_number 16852
_diffrn_reflns_theta_full 24.9996
_diffrn_reflns_theta_max 25.00
_diffrn_reflns_theta_min 1.98
_exptl_absorpt_coefficient_mu 0.108
_exptl_absorpt_correction_T_max 1.000000
_exptl_absorpt_correction_T_min 0.849867
_exptl_absorpt_correction_type multi-scan
_exptl_absorpt_process_details
;
SADABS v.2.03 (Bruker,200?) was used for absorption correction.
R(int) was 0.1282 before and 0.0438 after correction.
The Ratio of minimum to maximum transmission is 0.8499.
The \l/2 correction factor is 0.0015.
;
_exptl_crystal_density_diffrn 1.4487
_exptl_crystal_description block
_exptl_crystal_F_000 1841.1155
_refine_diff_density_max 0.2594
_refine_diff_density_min -0.2398
_refine_diff_density_rms 0.0551
_refine_ls_d_res_high 0.8409
_refine_ls_d_res_low 10.2957
_refine_ls_goodness_of_fit_ref 1.0226
_refine_ls_hydrogen_treatment constr
_refine_ls_matrix_type full
_refine_ls_number_constraints 38
_refine_ls_number_parameters 293
_refine_ls_number_reflns 3524
_refine_ls_number_restraints 0
_refine_ls_restrained_S_all 1.0226
_refine_ls_R_factor_all 0.0519
_refine_ls_R_factor_gt 0.0496
_refine_ls_shift/su_max 0.0126
_refine_ls_shift/su_mean 0.0033
_refine_ls_structure_factor_coef Fsqd
_refine_ls_weighting_details 'w=1/[\s^2^(Fo^2^)+(0.0489P)^2^+8.0659P] where P=(Fo^2^+2Fc^2^)/3'
_refine_ls_weighting_scheme calc
_refine_ls_wR_factor_gt 0.1193
_refine_ls_wR_factor_ref 0.1210
_reflns_Friedel_coverage 0.0
_reflns_limit_h_max 22
_reflns_limit_h_min -24
_reflns_limit_k_max 11
_reflns_limit_k_min 0
_reflns_limit_l_max 27
_reflns_limit_l_min 0
_reflns_number_gt 3380
_reflns_number_total 3524
_reflns_threshold_expression I>=2u(I)
_cod_data_source_file jo9b00573_si_002.cif
_cod_data_source_block h0425m
_cod_depositor_comments
;

2020-10-16
Z value and formula fixed to values more according to usual
chemical conventions.                 miguel
;
_cod_original_formula_sum 'C2.3 H2.2 N0.2 O0.7'
_cod_original_formula_weight 43.84
_cod_original_formula_moiety '0.1(C22 H18 N2 O6), 0.1(C H4 O)'
_cod_original_formula_units_Z 80
_cod_original_cell_volume 4020.0(11)
_cod_database_code 4034324
_olex2_refinement_description
;
1. Fixed Uiso
 At 1.2 times of:
  All C(H) groups, All C(H,H) groups
 At 1.5 times of:
  All C(H,H,H) groups, All O(H) groups
2.a Ternary CH refined with riding coordinates:
 C13(H13), C14(H14)
2.b Secondary CH2 refined with riding coordinates:
 C19(H19a,H19b), C27(H27a,H27b)
2.c Aromatic/amide H refined with riding coordinates:
 C7(H7), C8(H8), C16(H16), C20(H20), C24(H24), C28(H28), C29(H29), C30(H30)
2.d Idealised Me refined as rotating group:
 C31(H31a,H31b,H31c), C32(H32a,H32b,H32c)
2.e Idealised tetrahedral OH refined as rotating group:
 O2(H2), O6(H6)
;
_olex2_submission_special_instructions 'No special instructions were received'

loop_
_space_group_symop_id
_space_group_symop_operation_xyz
1 x,y,z
2 -x,y,-z+1/2
3 -x,-y,-z
4 x,-y,z-1/2
5 x+1/2,y+1/2,z
6 -x+1/2,y+1/2,-z+1/2
7 -x+1/2,-y+1/2,-z
8 x+1/2,-y+1/2,z-1/2

loop_
_atom_site_label
_atom_site_type_symbol
_atom_site_fract_x
_atom_site_fract_y
_atom_site_fract_z
_atom_site_U_iso_or_equiv
_atom_site_adp_type
_atom_site_occupancy
_atom_site_refinement_flags_posn
O1 O -0.19790(7) -0.15971(17) -0.12682(7) 0.0325(4) Uani 1.000000 .
O2 O -0.09616(7) 0.08860(17) -0.30054(7) 0.0316(4) Uani 1.000000 .
H2 H -0.1294(3) 0.115(2) -0.3340(7) 0.0474(5) Uiso 1.000000 GR
N3 N -0.24151(8) -0.01090(18) -0.28167(8) 0.0235(4) Uani 1.000000 .
O4 O -0.58478(8) 0.04018(19) -0.45335(8) 0.0413(4) Uani 1.000000 .
O5 O -0.48577(8) 0.14589(18) -0.45278(7) 0.0378(4) Uani 1.000000 .
O6 O -0.28788(8) -0.31744(19) -0.09526(8) 0.0396(4) Uani 1.000000 .
H6 H -0.26594(15) -0.265(2) -0.1088(10) 0.0594(6) Uiso 1.000000 GR
C7 C -0.33146(10) -0.0771(2) -0.24284(10) 0.0256(4) Uani 1.000000 .
H7 H -0.33598(10) -0.1137(2) -0.20686(10) 0.0308(5) Uiso 1.000000 R
C8 C -0.40233(10) 0.0414(2) -0.34983(10) 0.0269(4) Uani 1.000000 .
H8 H -0.36263(10) 0.0843(2) -0.35042(10) 0.0323(5) Uiso 1.000000 R
O9 O 0.03590(8) 0.01379(19) -0.07746(8) 0.0388(4) Uani 1.000000 .
N10 N -0.14836(8) -0.02642(18) -0.18045(8) 0.0245(4) Uani 1.000000 .
C11 C -0.20244(10) -0.0899(2) -0.17349(10) 0.0246(4) Uani 1.000000 .
C12 C -0.26550(10) -0.0588(2) -0.23477(10) 0.0242(4) Uani 1.000000 .
C13 C -0.16994(10) 0.0426(2) -0.24276(9) 0.0233(4) Uani 1.000000 .
H13 H -0.16826(10) 0.1478(2) -0.23932(9) 0.0279(5) Uiso 1.000000 R
C14 C -0.07455(10) -0.0635(2) -0.15107(10) 0.0261(4) Uani 1.000000 .
H14 H -0.06850(10) -0.1589(2) -0.13097(10) 0.0313(5) Uiso 1.000000 R
C15 C -0.39747(10) -0.0491(2) -0.29883(10) 0.0263(4) Uani 1.000000 .
C16 C -0.14797(12) -0.2262(3) -0.35218(11) 0.0352(5) Uani 1.000000 .
H16 H -0.10248(12) -0.2298(3) -0.34929(11) 0.0423(6) Uiso 1.000000 R
C17 C -0.03187(11) 0.0451(2) -0.10026(10) 0.0284(5) Uani 1.000000 .
C18 C -0.23268(10) -0.1236(2) -0.32042(9) 0.0239(4) Uani 1.000000 .
C19 C -0.05533(11) -0.0711(2) -0.20906(10) 0.0309(5) Uani 1.000000 .
H19a H -0.01439(11) -0.0118(2) -0.20085(10) 0.0370(6) Uiso 1.000000 R
H19b H -0.04456(11) -0.1695(2) -0.21589(10) 0.0370(6) Uiso 1.000000 R
C20 C -0.28429(11) -0.2162(2) -0.36060(9) 0.0272(4) Uani 1.000000 .
H20 H -0.32950(11) -0.2139(2) -0.36279(9) 0.0326(5) Uiso 1.000000 R
C21 C -0.16496(10) -0.1295(2) -0.31534(9) 0.0257(4) Uani 1.000000 .
O22 O -0.05531(9) 0.1419(2) -0.08214(9) 0.0543(5) Uani 1.000000 .
C23 C -0.46766(11) 0.0634(2) -0.39827(10) 0.0270(4) Uani 1.000000 .
C24 C -0.26681(12) -0.3123(2) -0.39748(10) 0.0337(5) Uani 1.000000 .
H24 H -0.30109(12) -0.3744(2) -0.42553(10) 0.0404(6) Uiso 1.000000 R
C25 C -0.52725(11) 0.0001(2) -0.39895(10) 0.0308(5) Uani 1.000000 .
C26 C -0.11948(10) -0.0158(2) -0.26922(10) 0.0256(4) Uani 1.000000 .
C27 C -0.56090(11) 0.1468(3) -0.48379(11) 0.0367(5) Uani 1.000000 .
H27a H -0.57767(11) 0.1255(3) -0.52967(11) 0.0440(6) Uiso 1.000000 R
H27b H -0.57857(11) 0.2406(3) -0.47938(11) 0.0440(6) Uiso 1.000000 R
C28 C -0.45790(11) -0.1142(3) -0.30065(11) 0.0346(5) Uani 1.000000 .
H28 H -0.45391(11) -0.1749(3) -0.26683(11) 0.0415(6) Uiso 1.000000 R
C29 C -0.52396(11) -0.0915(3) -0.35128(11) 0.0394(6) Uani 1.000000 .
H29 H -0.56400(11) -0.1367(3) -0.35251(11) 0.0473(7) Uiso 1.000000 R
C30 C -0.19964(13) -0.3179(3) -0.39354(11) 0.0386(5) Uani 1.000000 .
H30 H -0.18895(13) -0.3836(3) -0.41876(11) 0.0463(7) Uiso 1.000000 R
C31 C 0.08396(12) 0.1088(3) -0.02824(12) 0.0471(7) Uani 1.000000 .
H31a H 0.0781(7) 0.0979(15) 0.0110(3) 0.0706(10) Uiso 1.000000 GR
H31b H 0.13154(13) 0.0850(14) -0.0200(7) 0.0706(10) Uiso 1.000000 GR
H31c H 0.0742(7) 0.2066(4) -0.0430(4) 0.0706(10) Uiso 1.000000 GR
C32 C -0.24017(15) -0.4080(3) -0.04613(12) 0.0485(7) Uani 1.000000 .
H32a H -0.2258(8) -0.3624(10) -0.00462(16) 0.0727(10) Uiso 1.000000 GR
H32b H -0.2628(4) -0.4980(8) -0.0463(6) 0.0727(10) Uiso 1.000000 GR
H32c H -0.1995(5) -0.4252(17) -0.0541(5) 0.0727(10) Uiso 1.000000 GR

loop_
_atom_site_aniso_label
_atom_site_aniso_U_11
_atom_site_aniso_U_22
_atom_site_aniso_U_33
_atom_site_aniso_U_12
_atom_site_aniso_U_13
_atom_site_aniso_U_23
O1 0.0265(8) 0.0414(9) 0.0268(8) -0.0010(6) 0.0088(6) 0.0061(7)
O2 0.0236(7) 0.0407(9) 0.0302(8) -0.0053(6) 0.0112(6) 0.0007(7)
N3 0.0175(8) 0.0280(9) 0.0229(8) -0.0001(7) 0.0067(7) -0.0009(7)
O4 0.0224(8) 0.0582(11) 0.0337(9) -0.0012(7) 0.0030(7) 0.0098(8)
O5 0.0272(8) 0.0442(9) 0.0339(8) -0.0013(7) 0.0056(7) 0.0118(7)
O6 0.0318(9) 0.0480(10) 0.0367(9) -0.0033(7) 0.0125(7) 0.0047(7)
C7 0.0241(10) 0.0284(11) 0.0251(10) 0.0004(8) 0.0112(8) -0.0000(8)
C8 0.0203(10) 0.0280(11) 0.0321(11) -0.0015(8) 0.0109(9) -0.0012(9)
O9 0.0187(8) 0.0526(10) 0.0354(9) 0.0011(7) 0.0023(7) -0.0084(7)
N10 0.0183(8) 0.0296(9) 0.0229(8) -0.0006(7) 0.0064(7) 0.0001(7)
C11 0.0204(10) 0.0258(10) 0.0256(10) 0.0003(8) 0.0081(8) -0.0027(8)
C12 0.0213(10) 0.0248(10) 0.0254(10) 0.0010(8) 0.0092(8) -0.0019(8)
C13 0.0196(10) 0.0236(10) 0.0238(10) -0.0016(8) 0.0068(8) -0.0015(8)
C14 0.0186(10) 0.0278(10) 0.0277(10) 0.0023(8) 0.0060(8) 0.0017(8)
C15 0.0211(10) 0.0317(11) 0.0266(10) 0.0021(8) 0.0109(8) -0.0024(8)
C16 0.0281(11) 0.0434(13) 0.0360(12) 0.0012(10) 0.0155(10) -0.0046(10)
C17 0.0210(10) 0.0375(12) 0.0238(10) -0.0000(9) 0.0068(8) 0.0019(9)
C18 0.0242(10) 0.0263(10) 0.0192(9) 0.0010(8) 0.0073(8) 0.0025(8)
C19 0.0201(10) 0.0414(13) 0.0277(11) 0.0021(9) 0.0070(9) -0.0052(9)
C20 0.0238(10) 0.0313(11) 0.0228(10) -0.0012(8) 0.0066(8) 0.0029(8)
C21 0.0209(10) 0.0308(11) 0.0230(10) -0.0007(8) 0.0072(8) -0.0004(8)
O22 0.0289(9) 0.0615(12) 0.0594(12) 0.0030(8) 0.0065(8) -0.0316(10)
C23 0.0253(10) 0.0277(11) 0.0269(10) 0.0025(8) 0.0101(9) 0.0014(8)
C24 0.0364(12) 0.0336(12) 0.0266(11) -0.0071(9) 0.0093(9) -0.0046(9)
C25 0.0195(10) 0.0407(12) 0.0286(11) 0.0007(9) 0.0069(9) -0.0010(9)
C26 0.0197(10) 0.0305(11) 0.0257(10) -0.0009(8) 0.0088(8) -0.0022(8)
C27 0.0261(11) 0.0420(13) 0.0330(12) 0.0015(10) 0.0041(9) 0.0044(10)
C28 0.0238(11) 0.0506(14) 0.0302(11) 0.0012(10) 0.0123(9) 0.0083(10)
C29 0.0193(11) 0.0607(16) 0.0385(13) -0.0067(10) 0.0126(10) 0.0068(11)
C30 0.0410(13) 0.0395(13) 0.0340(12) -0.0019(10) 0.0151(10) -0.0123(10)
C31 0.0247(12) 0.0647(17) 0.0379(13) -0.0080(11) 0.0002(10) -0.0084(12)
C32 0.0537(16) 0.0478(15) 0.0372(13) 0.0046(12) 0.0132(12) 0.0018(11)

loop_
_atom_type_symbol
_atom_type_scat_dispersion_real
_atom_type_scat_dispersion_imag
_atom_type_scat_Cromer_Mann_a1
_atom_type_scat_Cromer_Mann_a2
_atom_type_scat_Cromer_Mann_a3
_atom_type_scat_Cromer_Mann_a4
_atom_type_scat_Cromer_Mann_b1
_atom_type_scat_Cromer_Mann_b2
_atom_type_scat_Cromer_Mann_b3
_atom_type_scat_Cromer_Mann_b4
_atom_type_scat_Cromer_Mann_c
_atom_type_scat_source
_atom_type_scat_dispersion_source
H 0.00000 0.00000 0.49300 0.32291 0.14019 0.04081 10.51090 26.12570 3.14236 57.79970 0.0030380000826 'International Tables Volume C Table 6.1.1.4 (pp. 500-502)' 'Henke, Gullikson and Davis, At. Data and Nucl. Data Tables, 1993, 54, 2'
C 0.00347 0.00161 2.31000 1.02000 1.58860 0.86500 20.84390 10.20750 0.56870 51.65120 0.215599998832 'International Tables Volume C Table 6.1.1.4 (pp. 500-502)' 'Henke, Gullikson and Davis, At. Data and Nucl. Data Tables, 1993, 54, 2'
O 0.01158 0.00611 3.04850 2.28680 1.54630 0.86700 13.27710 5.70110 0.32390 32.90890 0.250800013542 'International Tables Volume C Table 6.1.1.4 (pp. 500-502)' 'Henke, Gullikson and Davis, At. Data and Nucl. Data Tables, 1993, 54, 2'
N 0.00653 0.00323 12.21260 3.13220 2.01250 1.16630 0.00570 9.89330 28.99750 0.58260 -11.5290002823 'International Tables Volume C Table 6.1.1.4 (pp. 500-502)' 'Henke, Gullikson and Davis, At. Data and Nucl. Data Tables, 1993, 54, 2'

loop_
_geom_angle_atom_site_label_1
_geom_angle_atom_site_label_2
_geom_angle_atom_site_label_3
_geom_angle
C13 N3 C12 104.57(15)
C18 N3 C12 114.43(16)
C18 N3 C13 104.47(15)
C27 O4 C25 105.95(16)
C27 O5 C23 105.67(16)
C15 C7 C12 130.20(19)
C23 C8 C15 116.90(19)
C31 O9 C17 116.54(18)
C13 N10 C11 112.73(16)
C14 N10 C11 129.25(17)
C14 N10 C13 112.56(15)
N10 C11 O1 125.73(18)
C12 C11 O1 129.17(18)
C12 C11 N10 105.08(17)
C7 C12 N3 128.06(18)
C11 C12 N3 107.75(16)
C11 C12 C7 124.17(19)
N10 C13 N3 104.59(15)
C26 C13 N3 110.26(16)
C26 C13 N10 104.70(15)
C17 C14 N10 111.27(17)
C19 C14 N10 103.79(15)
C19 C14 C17 113.67(17)
C8 C15 C7 122.63(18)
C28 C15 C7 117.65(19)
C28 C15 C8 119.72(19)
C30 C16 C21 119.0(2)
C14 C17 O9 109.86(18)
O22 C17 O9 124.8(2)
O22 C17 C14 125.36(19)
C20 C18 N3 126.33(18)
C21 C18 N3 112.37(17)
C21 C18 C20 121.27(19)
C26 C19 C14 107.30(16)
C24 C20 C18 118.00(19)
C18 C21 C16 120.26(19)
C26 C21 C16 129.04(19)
C26 C21 C18 110.63(17)
C8 C23 O5 127.79(19)
C25 C23 O5 109.42(18)
C25 C23 C8 122.8(2)
C30 C24 C20 121.3(2)
C23 C25 O4 109.92(19)
C29 C25 O4 128.4(2)
C29 C25 C23 121.66(19)
C13 C26 O2 113.99(17)
C19 C26 O2 108.59(16)
C19 C26 C13 104.88(16)
C21 C26 O2 112.49(16)
C21 C26 C13 100.67(15)
C21 C26 C19 115.94(17)
O5 C27 O4 107.60(17)
C29 C28 C15 122.2(2)
C28 C29 C25 116.7(2)
C24 C30 C16 120.2(2)

loop_
_geom_bond_atom_site_label_1
_geom_bond_atom_site_label_2
_geom_bond_distance
O1 C11 1.214(2)
O2 C26 1.412(2)
N3 C12 1.435(3)
N3 C13 1.466(2)
N3 C18 1.433(3)
O4 C25 1.360(3)
O4 C27 1.419(3)
O5 C23 1.368(3)
O5 C27 1.426(3)
O6 C32 1.415(3)
C7 C12 1.328(3)
C7 C15 1.449(3)
C8 C15 1.403(3)
C8 C23 1.357(3)
O9 C17 1.321(3)
O9 C31 1.444(3)
N10 C11 1.349(3)
N10 C13 1.443(3)
N10 C14 1.442(2)
C11 C12 1.483(3)
C13 C26 1.527(3)
C14 C17 1.507(3)
C14 C19 1.542(3)
C15 C28 1.391(3)
C16 C21 1.378(3)
C16 C30 1.384(3)
C17 O22 1.183(3)
C18 C20 1.379(3)
C18 C21 1.378(3)
C19 C26 1.540(3)
C20 C24 1.380(3)
C21 C26 1.507(3)
C23 C25 1.377(3)
C24 C30 1.376(3)
C25 C29 1.359(3)
C28 C29 1.388(3)
